data_4036370
loop_
_publ_author_name
'McCartney, Dennis'
'Nottingham, Chris'
'M\"uller-Bunz, Helge'
'Guiry, Patrick J.'

_publ_section_title
;
 Exploiting the gem-Disubstitution Effect in FcPHOX and HetPHOX P,N
 Ligands: Synthesis and Applications in Pd-Catalyzed Intermolecular Heck
 Reactions.
;
_journal_issue 20
_journal_name_full 'The Journal of organic chemistry'
_journal_page_first 10151
_journal_page_last 10162
_journal_paper_doi 10.1021/acs.joc.5b01764
_journal_volume 80
_journal_year 2015
_chemical_absolute_configuration ad
_chemical_formula_moiety '2 (C34 H30 Cl2 N O P Pd S), 3 (C H Cl3)'
_chemical_formula_sum 'C71 H63 Cl13 N2 O2 P2 Pd2 S2'
_chemical_formula_weight 1775.94
_space_group_IT_number 5
_space_group_name_Hall 'C 2y'
_space_group_name_H-M_alt 'C 1 2 1'
_symmetry_cell_setting monoclinic
_symmetry_space_group_name_Hall 'C 2y'
_symmetry_space_group_name_H-M 'C 1 2 1'
_atom_sites_solution_hydrogens geom
_atom_sites_solution_primary direct
_atom_sites_solution_secondary difmap
_audit_creation_method SHELXL-97
_cell_angle_alpha 90.00
_cell_angle_beta 100.5741(11)
_cell_angle_gamma 90.00
_cell_formula_units_Z 2
_cell_length_a 16.7993(2)
_cell_length_b 9.89370(10)
_cell_length_c 22.8314(3)
_cell_measurement_reflns_used 32683
_cell_measurement_temperature 100(2)
_cell_measurement_theta_max 32.6350
_cell_measurement_theta_min 3.4400
_cell_volume 3730.30(8)
_computing_cell_refinement
; 
CrysAlisPro, Agilent Technologies, 
Version 1.171.36.24a (release 19-12-2012 CrysAlis171 .NET) 
(compiled Dec 19 2012,11:08:27) 
;
_computing_data_collection
; 
CrysAlisPro, Agilent Technologies, 
Version 1.171.36.24a (release 19-12-2012 CrysAlis171 .NET) 
(compiled Dec 19 2012,11:08:27) 
;
_computing_data_reduction
; 
CrysAlisPro, Agilent Technologies, 
Version 1.171.36.24a (release 19-12-2012 CrysAlis171 .NET) 
(compiled Dec 19 2012,11:08:27) 
;
_computing_structure_refinement 'SHELXL-97 (Sheldrick, 2008)'
_computing_structure_solution 'SHELXS-97 (Sheldrick, 2008)'
_diffrn_ambient_temperature 100(2)
_diffrn_detector_area_resol_mean 10.3196
_diffrn_measured_fraction_theta_full 0.987
_diffrn_measured_fraction_theta_max 0.954
_diffrn_measurement_device_type 'supernova, dual, cu at zero, atlas'
_diffrn_measurement_method '\w scans'
_diffrn_radiation_monochromator mirror
_diffrn_radiation_source 'supernova (mo) x-ray source'
_diffrn_radiation_type mok\a
_diffrn_radiation_wavelength 0.71073
_diffrn_reflns_av_R_equivalents 0.0216
_diffrn_reflns_av_sigmaI/netI 0.0208
_diffrn_reflns_limit_h_max 24
_diffrn_reflns_limit_h_min -25
_diffrn_reflns_limit_k_max 14
_diffrn_reflns_limit_k_min -14
_diffrn_reflns_limit_l_max 34
_diffrn_reflns_limit_l_min -28
_diffrn_reflns_number 45053
_diffrn_reflns_theta_full 32.00
_diffrn_reflns_theta_max 32.75
_diffrn_reflns_theta_min 2.78
_exptl_absorpt_coefficient_mu 1.093
_exptl_absorpt_correction_T_max 0.938
_exptl_absorpt_correction_T_min 0.861
_exptl_absorpt_correction_type analytical
_exptl_absorpt_process_details
; 
crysalispro, agilent technologies, 
version 1.171.36.24a (release 19-12-2012 crysalis171 .net) 
(compiled dec 19 2012,11:08:27) 
analytical numeric absorption correction using a multifaceted crystal 
model based on expressions derived by r.c. clark & j.s. reid. 
(clark, r. c. & reid, j. s. (1995). acta cryst. a51, 887-897) 
;
_exptl_crystal_colour yellow
_exptl_crystal_density_diffrn 1.581
_exptl_crystal_density_method 'not measured'
_exptl_crystal_description plate
_exptl_crystal_F_000 1788
_exptl_crystal_size_max 0.2099
_exptl_crystal_size_mid 0.1488
_exptl_crystal_size_min 0.0692
_refine_diff_density_max 0.456
_refine_diff_density_min -0.383
_refine_diff_density_rms 0.051
_refine_ls_abs_structure_details 'Flack H D (1983), Acta Cryst. A39, 876-881'
_refine_ls_abs_structure_Flack -0.030(7)
_refine_ls_extinction_method none
_refine_ls_goodness_of_fit_ref 1.042
_refine_ls_hydrogen_treatment constr
_refine_ls_matrix_type full
_refine_ls_number_parameters 436
_refine_ls_number_reflns 12790
_refine_ls_number_restraints 1
_refine_ls_restrained_S_all 1.042
_refine_ls_R_factor_all 0.0176
_refine_ls_R_factor_gt 0.0168
_refine_ls_shift/su_max 0.003
_refine_ls_shift/su_mean 0.000
_refine_ls_structure_factor_coef Fsqd
_refine_ls_weighting_details 'calc w=1/[\s^2^(Fo^2^)+(0.0183P)^2^+1.6109P] where P=(Fo^2^+2Fc^2^)/3'
_refine_ls_weighting_scheme calc
_refine_ls_wR_factor_gt 0.0396
_refine_ls_wR_factor_ref 0.0400
_reflns_number_gt 12547
_reflns_number_total 12790
_reflns_threshold_expression i>2\s(i)
_cod_data_source_file jo5b01764_si_001.cif
_cod_data_source_block gui63(32)
_cod_original_sg_symbol_H-M 'C 2'
_cod_database_code 4036370

loop_
_symmetry_equiv_pos_as_xyz
'x, y, z'
'-x, y, -z'
'x+1/2, y+1/2, z'
'-x+1/2, y+1/2, -z'

loop_
_atom_site_label
_atom_site_type_symbol
_atom_site_fract_x
_atom_site_fract_y
_atom_site_fract_z
_atom_site_U_iso_or_equiv
_atom_site_adp_type
_atom_site_occupancy
_atom_site_symmetry_multiplicity
_atom_site_calc_flag
_atom_site_refinement_flags
_atom_site_disorder_assembly
_atom_site_disorder_group
Pd Pd 0.737532(5) 1.023952(8) 0.722469(3) 0.00788(2) Uani 1 1 d . . .
Cl1 Cl 0.699949(17) 1.20382(3) 0.781533(13) 0.01225(5) Uani 1 1 d . . .
Cl2 Cl 0.673929(19) 1.13143(3) 0.638040(13) 0.01464(5) Uani 1 1 d . . .
N N 0.79463(6) 0.92509(10) 0.79749(4) 0.00914(17) Uani 1 1 d . . .
C1 C 0.86031(7) 0.85494(11) 0.80485(5) 0.00954(19) Uani 1 1 d . . .
O O 0.89275(5) 0.82076(9) 0.86137(4) 0.01084(15) Uani 1 1 d . . .
C2 C 0.85131(7) 0.90903(12) 0.89866(5) 0.0099(2) Uani 1 1 d . . .
C8 C 0.90230(7) 1.03828(13) 0.90887(5) 0.0110(2) Uani 1 1 d . . .
C9 C 0.98684(7) 1.02580(17) 0.92018(5) 0.01505(19) Uani 1 1 d . . .
H9 H 1.0110 0.9388 0.9216 0.018 Uiso 1 1 calc R . .
C10 C 1.03546(8) 1.14015(15) 0.92937(6) 0.0193(2) Uani 1 1 d . . .
H10 H 1.0927 1.1308 0.9369 0.023 Uiso 1 1 calc R . .
C11 C 1.00116(9) 1.26757(14) 0.92770(6) 0.0200(3) Uani 1 1 d . . .
H11 H 1.0347 1.3455 0.9332 0.024 Uiso 1 1 calc R . .
C12 C 0.91763(9) 1.28114(14) 0.91793(6) 0.0201(3) Uani 1 1 d . . .
H12 H 0.8940 1.3684 0.9177 0.024 Uiso 1 1 calc R . .
C13 C 0.86819(8) 1.16663(14) 0.90843(6) 0.0168(2) Uani 1 1 d . . .
H13 H 0.8110 1.1764 0.9016 0.020 Uiso 1 1 calc R . .
C14 C 0.85011(7) 0.83916(12) 0.95744(5) 0.0117(2) Uani 1 1 d . . .
C15 C 0.89066(8) 0.71808(14) 0.97268(6) 0.0175(2) Uani 1 1 d . . .
H15 H 0.9176 0.6741 0.9449 0.021 Uiso 1 1 calc R . .
C16 C 0.89182(9) 0.66111(15) 1.02863(6) 0.0224(3) Uani 1 1 d . . .
H16 H 0.9197 0.5784 1.0387 0.027 Uiso 1 1 calc R . .
C17 C 0.85279(9) 0.72368(15) 1.06969(6) 0.0211(3) Uani 1 1 d . . .
H17 H 0.8541 0.6847 1.1079 0.025 Uiso 1 1 calc R . .
C18 C 0.81163(8) 0.84426(15) 1.05441(6) 0.0193(3) Uani 1 1 d . . .
H18 H 0.7842 0.8874 1.0822 0.023 Uiso 1 1 calc R . .
C19 C 0.81035(8) 0.90216(13) 0.99865(6) 0.0156(2) Uani 1 1 d . . .
H19 H 0.7823 0.9848 0.9886 0.019 Uiso 1 1 calc R . .
C3 C 0.76856(7) 0.93011(12) 0.85674(5) 0.01004(19) Uani 1 1 d . . .
H3 H 0.7478 1.0226 0.8631 0.012 Uiso 1 1 calc R . .
C20 C 0.70151(7) 0.82552(13) 0.85975(5) 0.0133(2) Uani 1 1 d . . .
H20 H 0.6899 0.8285 0.9012 0.016 Uiso 1 1 calc R . .
C21 C 0.72382(9) 0.67906(14) 0.84774(6) 0.0196(2) Uani 1 1 d . . .
H21A H 0.7384 0.6730 0.8082 0.029 Uiso 1 1 calc R . .
H21B H 0.6774 0.6201 0.8493 0.029 Uiso 1 1 calc R . .
H21C H 0.7699 0.6505 0.8780 0.029 Uiso 1 1 calc R . .
C22 C 0.62310(8) 0.86596(16) 0.81747(6) 0.0203(3) Uani 1 1 d . . .
H22A H 0.6309 0.8578 0.7761 0.030 Uiso 1 1 calc R . .
H22B H 0.6094 0.9597 0.8254 0.030 Uiso 1 1 calc R . .
H22C H 0.5790 0.8062 0.8239 0.030 Uiso 1 1 calc R . .
C4 C 0.90224(7) 0.80612(12) 0.75934(5) 0.00964(19) Uani 1 1 d . . .
C5 C 0.87084(7) 0.79402(11) 0.69930(5) 0.00972(19) Uani 1 1 d . . .
P P 0.773292(18) 0.86144(3) 0.665274(13) 0.00862(5) Uani 1 1 d . . .
C23 C 0.79000(7) 0.90193(12) 0.59118(5) 0.0106(2) Uani 1 1 d . . .
C24 C 0.83542(7) 1.01665(16) 0.58319(5) 0.0149(2) Uani 1 1 d . . .
H24 H 0.8527 1.0769 0.6154 0.018 Uiso 1 1 calc R . .
C25 C 0.85506(8) 1.04168(14) 0.52773(6) 0.0199(3) Uani 1 1 d . . .
H25 H 0.8865 1.1189 0.5222 0.024 Uiso 1 1 calc R . .
C26 C 0.82906(9) 0.95450(16) 0.48022(6) 0.0223(3) Uani 1 1 d . . .
H26 H 0.8419 0.9733 0.4422 0.027 Uiso 1 1 calc R . .
C27 C 0.78443(9) 0.84016(16) 0.48830(6) 0.0217(3) Uani 1 1 d . . .
H27 H 0.7673 0.7800 0.4560 0.026 Uiso 1 1 calc R . .
C28 C 0.76478(8) 0.81375(13) 0.54395(6) 0.0163(2) Uani 1 1 d . . .
H28 H 0.7342 0.7356 0.5496 0.020 Uiso 1 1 calc R . .
C29 C 0.69797(7) 0.72929(12) 0.65786(5) 0.0108(2) Uani 1 1 d . . .
C30 C 0.61927(8) 0.76157(14) 0.62909(7) 0.0186(3) Uani 1 1 d . . .
H30 H 0.6078 0.8486 0.6121 0.022 Uiso 1 1 calc R . .
C31 C 0.55821(8) 0.66621(15) 0.62550(7) 0.0229(3) Uani 1 1 d . . .
H31 H 0.5051 0.6874 0.6053 0.028 Uiso 1 1 calc R . .
C32 C 0.57425(8) 0.53983(14) 0.65132(6) 0.0204(3) Uani 1 1 d . . .
H32 H 0.5320 0.4752 0.6490 0.024 Uiso 1 1 calc R . .
C33 C 0.65198(9) 0.50731(14) 0.68058(6) 0.0197(3) Uani 1 1 d . . .
H33 H 0.6627 0.4209 0.6985 0.024 Uiso 1 1 calc R . .
C34 C 0.71407(8) 0.60211(13) 0.68353(6) 0.0154(2) Uani 1 1 d . . .
H34 H 0.7674 0.5799 0.7031 0.018 Uiso 1 1 calc R . .
C6 C 0.92852(7) 0.73692(12) 0.66776(5) 0.0125(2) Uani 1 1 d . . .
H6 H 0.9178 0.7186 0.6262 0.015 Uiso 1 1 calc R . .
C7 C 1.00136(7) 0.71141(13) 0.70430(5) 0.0139(2) Uani 1 1 d . . .
H7 H 1.0469 0.6744 0.6907 0.017 Uiso 1 1 calc R . .
S S 1.001202(17) 0.75341(3) 0.776726(13) 0.01198(5) Uani 1 1 d . . .
C35 C 0.87131(8) 0.31315(13) 0.72811(6) 0.0186(2) Uani 1 1 d . . .
H35 H 0.8140 0.2878 0.7292 0.022 Uiso 1 1 calc R . .
Cl3 Cl 0.89992(2) 0.44587(4) 0.779132(17) 0.02651(7) Uani 1 1 d . . .
Cl4 Cl 0.87700(3) 0.36785(4) 0.655479(17) 0.03315(9) Uani 1 1 d . . .
Cl5 Cl 0.93312(2) 0.17008(3) 0.747694(18) 0.02491(7) Uani 1 1 d . . .
C36 C 0.9864(2) 0.5651(3) 0.48165(15) 0.0310(7) Uani 0.50 1 d P . .
H36A H 0.9554 0.5655 0.4398 0.037 Uiso 0.429(3) 1 calc PR A 1
H36B H 0.9394 0.5652 0.4477 0.037 Uiso 0.071(3) 1 calc PR A 2
Cl6 Cl 1.0000 0.73149(8) 0.5000 0.0593(2) Uani 1 2 d S . .
Cl7A Cl 0.92439(10) 0.47963(8) 0.52242(7) 0.0532(3) Uani 0.857(6) 1 d P . 1
Cl7B Cl 0.9455(3) 0.4870(4) 0.5434(3) 0.0332(13) Uiso 0.143(6) 1 d P . 2

loop_
_atom_site_aniso_label
_atom_site_aniso_U_11
_atom_site_aniso_U_22
_atom_site_aniso_U_33
_atom_site_aniso_U_23
_atom_site_aniso_U_13
_atom_site_aniso_U_12
Pd 0.00777(3) 0.00940(3) 0.00665(3) 0.00066(3) 0.00175(2) 0.00136(3)
Cl1 0.01326(12) 0.01310(12) 0.01074(12) -0.00029(9) 0.00310(9) 0.00397(9)
Cl2 0.01664(13) 0.01794(13) 0.00952(12) 0.00367(10) 0.00290(10) 0.00746(10)
N 0.0089(4) 0.0119(4) 0.0070(4) 0.0002(3) 0.0025(3) 0.0001(3)
C1 0.0101(5) 0.0102(5) 0.0084(5) 0.0009(4) 0.0017(4) -0.0006(4)
O 0.0120(4) 0.0138(4) 0.0068(3) 0.0007(3) 0.0019(3) 0.0035(3)
C2 0.0096(5) 0.0129(5) 0.0077(5) -0.0002(4) 0.0029(4) 0.0019(4)
C8 0.0118(4) 0.0142(6) 0.0072(4) 0.0011(4) 0.0022(3) -0.0007(4)
C9 0.0119(4) 0.0187(5) 0.0148(5) 0.0008(6) 0.0028(4) -0.0001(5)
C10 0.0147(6) 0.0244(6) 0.0194(6) -0.0011(5) 0.0046(5) -0.0059(5)
C11 0.0242(7) 0.0192(6) 0.0167(6) 0.0000(5) 0.0037(5) -0.0082(5)
C12 0.0270(7) 0.0141(6) 0.0178(6) -0.0011(5) 0.0007(5) -0.0004(5)
C13 0.0146(6) 0.0164(6) 0.0179(6) -0.0024(5) -0.0013(5) 0.0021(5)
C14 0.0110(5) 0.0161(5) 0.0080(5) 0.0011(4) 0.0013(4) -0.0012(4)
C15 0.0180(6) 0.0199(6) 0.0154(6) 0.0057(5) 0.0049(5) 0.0040(5)
C16 0.0234(7) 0.0244(7) 0.0188(6) 0.0115(5) 0.0022(5) 0.0020(5)
C17 0.0210(6) 0.0299(7) 0.0119(6) 0.0071(5) 0.0021(5) -0.0090(5)
C18 0.0208(6) 0.0269(7) 0.0113(5) -0.0015(5) 0.0060(5) -0.0082(5)
C19 0.0160(6) 0.0191(6) 0.0121(5) 0.0001(4) 0.0040(4) -0.0011(4)
C3 0.0092(5) 0.0139(5) 0.0075(5) 0.0006(4) 0.0026(4) 0.0011(4)
C20 0.0111(5) 0.0188(5) 0.0106(5) 0.0012(4) 0.0031(4) -0.0029(4)
C21 0.0213(6) 0.0181(6) 0.0197(6) -0.0002(5) 0.0048(5) -0.0055(5)
C22 0.0114(5) 0.0300(7) 0.0187(6) 0.0061(5) 0.0004(5) -0.0051(5)
C4 0.0081(5) 0.0112(5) 0.0097(5) 0.0001(4) 0.0019(4) 0.0011(4)
C5 0.0091(5) 0.0107(5) 0.0094(5) -0.0005(4) 0.0018(4) 0.0005(4)
P 0.00856(12) 0.01010(12) 0.00723(12) -0.00010(10) 0.00151(10) 0.00043(9)
C23 0.0102(5) 0.0131(5) 0.0085(5) 0.0012(4) 0.0016(4) 0.0025(4)
C24 0.0164(5) 0.0151(5) 0.0136(5) -0.0002(5) 0.0036(4) -0.0002(5)
C25 0.0198(6) 0.0220(7) 0.0193(6) 0.0069(5) 0.0073(5) 0.0003(5)
C26 0.0242(7) 0.0336(8) 0.0108(6) 0.0053(5) 0.0077(5) 0.0053(6)
C27 0.0260(7) 0.0293(7) 0.0102(5) -0.0041(5) 0.0040(5) 0.0012(5)
C28 0.0188(6) 0.0183(6) 0.0117(5) -0.0027(4) 0.0024(4) -0.0015(5)
C29 0.0113(5) 0.0114(5) 0.0099(5) -0.0003(4) 0.0026(4) -0.0011(4)
C30 0.0123(5) 0.0151(6) 0.0272(7) 0.0039(5) 0.0004(5) -0.0006(4)
C31 0.0125(6) 0.0211(6) 0.0346(8) -0.0010(6) 0.0028(5) -0.0030(5)
C32 0.0204(6) 0.0176(7) 0.0251(6) -0.0035(5) 0.0093(5) -0.0070(5)
C33 0.0270(6) 0.0134(6) 0.0191(6) 0.0011(5) 0.0055(5) -0.0041(5)
C34 0.0179(6) 0.0130(5) 0.0143(5) 0.0009(4) 0.0005(4) 0.0007(4)
C6 0.0130(5) 0.0149(5) 0.0104(5) -0.0016(4) 0.0047(4) 0.0013(4)
C7 0.0119(5) 0.0177(6) 0.0131(5) -0.0010(4) 0.0048(4) 0.0029(4)
S 0.00868(12) 0.01575(13) 0.01132(12) -0.00046(10) 0.00134(10) 0.00270(10)
C35 0.0172(6) 0.0155(6) 0.0231(6) 0.0001(5) 0.0041(5) -0.0024(4)
Cl3 0.0363(2) 0.01781(14) 0.02220(16) -0.00150(12) -0.00316(14) 0.00174(13)
Cl4 0.0523(3) 0.02626(17) 0.02183(17) 0.00102(14) 0.00927(17) 0.00828(17)
Cl5 0.02201(16) 0.01517(14) 0.03708(19) 0.00264(13) 0.00417(14) 0.00014(12)
C36 0.0331(18) 0.0349(16) 0.0226(14) 0.0030(11) -0.0013(12) -0.0018(12)
Cl6 0.0459(4) 0.0293(3) 0.1025(7) 0.000 0.0134(4) 0.000
Cl7A 0.0634(6) 0.0628(4) 0.0365(6) 0.0010(3) 0.0171(5) -0.0280(4)

loop_
_atom_type_symbol
_atom_type_description
_atom_type_scat_dispersion_real
_atom_type_scat_dispersion_imag
_atom_type_scat_source
c c 0.0033 0.0016 'international tables vol c tables 4.2.6.8 and 6.1.1.4'
h h 0.0000 0.0000 'international tables vol c tables 4.2.6.8 and 6.1.1.4'
cl cl 0.1484 0.1585 'international tables vol c tables 4.2.6.8 and 6.1.1.4'
n n 0.0061 0.0033 'international tables vol c tables 4.2.6.8 and 6.1.1.4'
o o 0.0106 0.0060 'international tables vol c tables 4.2.6.8 and 6.1.1.4'
p p 0.1023 0.0942 'international tables vol c tables 4.2.6.8 and 6.1.1.4'
pd pd -0.9988 1.0072 'international tables vol c tables 4.2.6.8 and 6.1.1.4'
s s 0.1246 0.1234 'international tables vol c tables 4.2.6.8 and 6.1.1.4'

loop_
_geom_angle_atom_site_label_1
_geom_angle_atom_site_label_2
_geom_angle_atom_site_label_3
_geom_angle
_geom_angle_site_symmetry_1
_geom_angle_site_symmetry_3
N Pd P 90.59(3) . .
N Pd Cl2 179.18(3) . .
P Pd Cl2 88.624(11) . .
N Pd Cl1 90.88(3) . .
P Pd Cl1 178.116(11) . .
Cl2 Pd Cl1 89.910(10) . .
C1 N C3 106.59(9) . .
C1 N Pd 128.60(8) . .
C3 N Pd 124.69(7) . .
N C1 O 116.49(10) . .
N C1 C4 127.35(10) . .
O C1 C4 116.15(10) . .
C1 O C2 104.62(9) . .
O C2 C14 108.96(9) . .
O C2 C8 105.73(9) . .
C14 C2 C8 110.13(10) . .
O C2 C3 100.80(9) . .
C14 C2 C3 116.92(10) . .
C8 C2 C3 113.23(10) . .
C13 C8 C9 118.91(12) . .
C13 C8 C2 122.81(11) . .
C9 C8 C2 118.27(12) . .
C10 C9 C8 120.27(14) . .
C10 C9 H9 119.9 . .
C8 C9 H9 119.9 . .
C11 C10 C9 120.51(13) . .
C11 C10 H10 119.7 . .
C9 C10 H10 119.7 . .
C10 C11 C12 119.79(12) . .
C10 C11 H11 120.1 . .
C12 C11 H11 120.1 . .
C11 C12 C13 120.10(13) . .
C11 C12 H12 120.0 . .
C13 C12 H12 120.0 . .
C8 C13 C12 120.40(12) . .
C8 C13 H13 119.8 . .
C12 C13 H13 119.8 . .
C15 C14 C19 119.27(11) . .
C15 C14 C2 122.00(11) . .
C19 C14 C2 118.65(11) . .
C14 C15 C16 120.12(13) . .
C14 C15 H15 119.9 . .
C16 C15 H15 119.9 . .
C17 C16 C15 120.74(13) . .
C17 C16 H16 119.6 . .
C15 C16 H16 119.6 . .
C16 C17 C18 119.28(12) . .
C16 C17 H17 120.4 . .
C18 C17 H17 120.4 . .
C17 C18 C19 120.37(13) . .
C17 C18 H18 119.8 . .
C19 C18 H18 119.8 . .
C18 C19 C14 120.21(13) . .
C18 C19 H19 119.9 . .
C14 C19 H19 119.9 . .
N C3 C20 110.83(10) . .
N C3 C2 100.11(9) . .
C20 C3 C2 117.53(10) . .
N C3 H3 109.3 . .
C20 C3 H3 109.3 . .
C2 C3 H3 109.3 . .
C21 C20 C22 110.07(11) . .
C21 C20 C3 114.96(10) . .
C22 C20 C3 110.29(10) . .
C21 C20 H20 107.0 . .
C22 C20 H20 107.0 . .
C3 C20 H20 107.0 . .
C20 C21 H21A 109.5 . .
C20 C21 H21B 109.5 . .
H21A C21 H21B 109.5 . .
C20 C21 H21C 109.5 . .
H21A C21 H21C 109.5 . .
H21B C21 H21C 109.5 . .
C20 C22 H22A 109.5 . .
C20 C22 H22B 109.5 . .
H22A C22 H22B 109.5 . .
C20 C22 H22C 109.5 . .
H22A C22 H22C 109.5 . .
H22B C22 H22C 109.5 . .
C5 C4 C1 126.62(10) . .
C5 C4 S 112.36(8) . .
C1 C4 S 121.02(9) . .
C4 C5 C6 111.37(10) . .
C4 C5 P 123.08(9) . .
C6 C5 P 125.16(9) . .
C29 P C5 109.73(5) . .
C29 P C23 107.39(5) . .
C5 P C23 101.51(5) . .
C29 P Pd 108.58(4) . .
C5 P Pd 109.63(4) . .
C23 P Pd 119.61(4) . .
C28 C23 C24 120.24(11) . .
C28 C23 P 120.55(9) . .
C24 C23 P 118.93(9) . .
C25 C24 C23 119.39(12) . .
C25 C24 H24 120.3 . .
C23 C24 H24 120.3 . .
C24 C25 C26 120.47(13) . .
C24 C25 H25 119.8 . .
C26 C25 H25 119.8 . .
C27 C26 C25 120.08(12) . .
C27 C26 H26 120.0 . .
C25 C26 H26 120.0 . .
C26 C27 C28 119.85(13) . .
C26 C27 H27 120.1 . .
C28 C27 H27 120.1 . .
C23 C28 C27 119.95(12) . .
C23 C28 H28 120.0 . .
C27 C28 H28 120.0 . .
C34 C29 C30 119.77(11) . .
C34 C29 P 122.40(9) . .
C30 C29 P 117.63(9) . .
C31 C30 C29 119.83(12) . .
C31 C30 H30 120.1 . .
C29 C30 H30 120.1 . .
C30 C31 C32 120.31(13) . .
C30 C31 H31 119.8 . .
C32 C31 H31 119.8 . .
C31 C32 C33 120.30(12) . .
C31 C32 H32 119.9 . .
C33 C32 H32 119.9 . .
C32 C33 C34 119.69(13) . .
C32 C33 H33 120.2 . .
C34 C33 H33 120.2 . .
C29 C34 C33 120.08(12) . .
C29 C34 H34 120.0 . .
C33 C34 H34 120.0 . .
C7 C6 C5 112.26(11) . .
C7 C6 H6 123.9 . .
C5 C6 H6 123.9 . .
C6 C7 S 112.63(9) . .
C6 C7 H7 123.7 . .
S C7 H7 123.7 . .
C7 S C4 91.35(6) . .
Cl3 C35 Cl4 109.73(7) . .
Cl3 C35 Cl5 110.73(8) . .
Cl4 C35 Cl5 110.71(8) . .
Cl3 C35 H35 108.5 . .
Cl4 C35 H35 108.5 . .
Cl5 C35 H35 108.5 . .
Cl7B C36 Cl6 119.4(3) 2_756 .
Cl6 C36 Cl7A 113.9(2) . 2_756
Cl7B C36 Cl7A 120.2(3) 2_756 .
Cl6 C36 Cl7A 113.9(2) . .
Cl7A C36 Cl7A 113.5(2) 2_756 .
Cl7B C36 Cl7B 117.9(4) 2_756 .
Cl6 C36 Cl7B 105.6(3) . .
Cl7A C36 Cl7B 106.4(2) 2_756 .
Cl6 C36 H36A 104.7 . .
Cl7A C36 H36A 104.7 2_756 .
Cl7A C36 H36A 104.7 . .
Cl7B C36 H36B 104.0 2_756 .
Cl6 C36 H36B 104.0 . .
Cl7B C36 H36B 104.0 . .

loop_
_geom_bond_atom_site_label_1
_geom_bond_atom_site_label_2
_geom_bond_distance
_geom_bond_site_symmetry_2
Pd N 2.0513(10) .
Pd P 2.2224(3) .
Pd Cl2 2.2874(3) .
Pd Cl1 2.3867(3) .
N C1 1.2883(15) .
N C3 1.4971(15) .
C1 O 1.3484(14) .
C1 C4 1.4415(16) .
O C2 1.4797(14) .
C2 C14 1.5130(16) .
C2 C8 1.5330(17) .
C2 C3 1.5504(17) .
C8 C13 1.3924(18) .
C8 C9 1.4015(15) .
C9 C10 1.389(2) .
C9 H9 0.9500 .
C10 C11 1.384(2) .
C10 H10 0.9500 .
C11 C12 1.386(2) .
C11 H11 0.9500 .
C12 C13 1.3980(19) .
C12 H12 0.9500 .
C13 H13 0.9500 .
C14 C15 1.3903(17) .
C14 C19 1.3966(17) .
C15 C16 1.3931(18) .
C15 H15 0.9500 .
C16 C17 1.385(2) .
C16 H16 0.9500 .
C17 C18 1.391(2) .
C17 H17 0.9500 .
C18 C19 1.3926(18) .
C18 H18 0.9500 .
C19 H19 0.9500 .
C3 C20 1.5405(17) .
C3 H3 1.0000 .
C20 C21 1.5339(19) .
C20 C22 1.5364(18) .
C20 H20 1.0000 .
C21 H21A 0.9800 .
C21 H21B 0.9800 .
C21 H21C 0.9800 .
C22 H22A 0.9800 .
C22 H22B 0.9800 .
C22 H22C 0.9800 .
C4 C5 1.3808(16) .
C4 S 1.7178(11) .
C5 C6 1.4258(16) .
C5 P 1.8073(12) .
P C29 1.8057(12) .
P C23 1.8097(12) .
C23 C28 1.3914(17) .
C23 C24 1.3982(18) .
C24 C25 1.3880(17) .
C24 H24 0.9500 .
C25 C26 1.392(2) .
C25 H25 0.9500 .
C26 C27 1.388(2) .
C26 H26 0.9500 .
C27 C28 1.3948(18) .
C27 H27 0.9500 .
C28 H28 0.9500 .
C29 C34 1.3935(17) .
C29 C30 1.4009(17) .
C30 C31 1.3850(19) .
C30 H30 0.9500 .
C31 C32 1.387(2) .
C31 H31 0.9500 .
C32 C33 1.391(2) .
C32 H32 0.9500 .
C33 C34 1.3950(19) .
C33 H33 0.9500 .
C34 H34 0.9500 .
C6 C7 1.3720(17) .
C6 H6 0.9500 .
C7 S 1.7054(13) .
C7 H7 0.9500 .
C35 Cl3 1.7625(14) .
C35 Cl4 1.7636(15) .
C35 Cl5 1.7639(14) .
C35 H35 1.0000 .
C36 Cl7B 1.572(6) 2_756
C36 Cl6 1.704(4) .
C36 Cl7A 1.738(4) 2_756
C36 Cl7A 1.739(4) .
C36 Cl7B 1.847(6) .
C36 H36A 1.0000 .
C36 H36B 1.0000 .

loop_
_geom_torsion_atom_site_label_1
_geom_torsion_atom_site_label_2
_geom_torsion_atom_site_label_3
_geom_torsion_atom_site_label_4
_geom_torsion
P Pd N C1 35.40(10)
Cl1 Pd N C1 -143.42(10)
P Pd N C3 -148.96(9)
Cl1 Pd N C3 32.22(9)
C3 N C1 O -7.80(14)
Pd N C1 O 168.46(8)
C3 N C1 C4 170.70(11)
Pd N C1 C4 -13.04(18)
N C1 O C2 -14.71(13)
C4 C1 O C2 166.61(10)
C1 O C2 C14 152.61(10)
C1 O C2 C8 -89.04(10)
C1 O C2 C3 29.05(11)
O C2 C8 C13 140.42(11)
C14 C2 C8 C13 -102.01(13)
C3 C2 C8 C13 30.99(15)
O C2 C8 C9 -40.76(13)
C14 C2 C8 C9 76.81(13)
C3 C2 C8 C9 -150.19(10)
C13 C8 C9 C10 -1.49(17)
C2 C8 C9 C10 179.64(11)
C8 C9 C10 C11 0.24(19)
C9 C10 C11 C12 1.2(2)
C10 C11 C12 C13 -1.5(2)
C9 C8 C13 C12 1.28(19)
C2 C8 C13 C12 -179.91(12)
C11 C12 C13 C8 0.2(2)
O C2 C14 C15 6.19(16)
C8 C2 C14 C15 -109.35(13)
C3 C2 C14 C15 119.56(13)
O C2 C14 C19 -177.07(10)
C8 C2 C14 C19 67.39(14)
C3 C2 C14 C19 -63.70(15)
C19 C14 C15 C16 -0.4(2)
C2 C14 C15 C16 176.34(13)
C14 C15 C16 C17 0.1(2)
C15 C16 C17 C18 0.5(2)
C16 C17 C18 C19 -0.6(2)
C17 C18 C19 C14 0.3(2)
C15 C14 C19 C18 0.19(19)
C2 C14 C19 C18 -176.64(12)
C1 N C3 C20 -99.42(11)
Pd N C3 C20 84.14(11)
C1 N C3 C2 25.35(12)
Pd N C3 C2 -151.10(8)
O C2 C3 N -32.14(10)
C14 C2 C3 N -150.04(10)
C8 C2 C3 N 80.33(11)
O C2 C3 C20 87.87(11)
C14 C2 C3 C20 -30.02(15)
C8 C2 C3 C20 -159.66(10)
N C3 C20 C21 56.77(13)
C2 C3 C20 C21 -57.44(14)
N C3 C20 C22 -68.37(13)
C2 C3 C20 C22 177.41(10)
N C1 C4 C5 -18.0(2)
O C1 C4 C5 160.50(11)
N C1 C4 S 162.72(10)
O C1 C4 S -18.77(14)
C1 C4 C5 C6 -177.61(11)
S C4 C5 C6 1.72(13)
C1 C4 C5 P 9.17(17)
S C4 C5 P -171.50(6)
C4 C5 P C29 -97.66(11)
C6 C5 P C29 90.06(11)
C4 C5 P C23 148.95(10)
C6 C5 P C23 -23.33(12)
C4 C5 P Pd 21.50(11)
C6 C5 P Pd -150.77(9)
N Pd P C29 86.49(5)
Cl2 Pd P C29 -93.29(4)
N Pd P C5 -33.38(5)
Cl2 Pd P C5 146.85(4)
N Pd P C23 -149.89(5)
Cl2 Pd P C23 30.33(5)
C29 P C23 C28 -16.72(12)
C5 P C23 C28 98.41(11)
Pd P C23 C28 -140.92(9)
C29 P C23 C24 169.33(10)
C5 P C23 C24 -75.54(10)
Pd P C23 C24 45.14(11)
C28 C23 C24 C25 0.00(18)
P C23 C24 C25 173.97(10)
C23 C24 C25 C26 0.8(2)
C24 C25 C26 C27 -1.2(2)
C25 C26 C27 C28 0.8(2)
C24 C23 C28 C27 -0.36(19)
P C23 C28 C27 -174.23(10)
C26 C27 C28 C23 -0.1(2)
C5 P C29 C34 8.73(12)
C23 P C29 C34 118.27(11)
Pd P C29 C34 -111.08(10)
C5 P C29 C30 -176.39(10)
C23 P C29 C30 -66.86(11)
Pd P C29 C30 63.79(11)
C34 C29 C30 C31 -1.0(2)
P C29 C30 C31 -176.05(11)
C29 C30 C31 C32 1.3(2)
C30 C31 C32 C33 -0.6(2)
C31 C32 C33 C34 -0.4(2)
C30 C29 C34 C33 0.01(19)
P C29 C34 C33 174.77(10)
C32 C33 C34 C29 0.7(2)
C4 C5 C6 C7 -1.59(15)
P C5 C6 C7 171.47(9)
C5 C6 C7 S 0.75(15)
C6 C7 S C4 0.19(11)
C5 C4 S C7 -1.12(10)
C1 C4 S C7 178.26(10)
